data_2211263
loop_
_publ_author_name
'Han, Jian-Rong'
'Zhen, Xiao-Li'
'Tian, Xia'
'Liu, Shou-Xin'

_publ_section_title (<i>E</i>)-<i>N</i>'-[3-Methoxy-2-(2-nitrobenzyloxy)benzylidene]isonicotinohydrazide
_journal_coeditor_code AT2155
_journal_issue 12
_journal_name_full 'Acta Crystallographica Section E'
_journal_page_first o5570
_journal_page_last o5571
_journal_paper_doi 10.1107/S1600536806047246
_journal_volume 62
_journal_year 2006
_chemical_formula_iupac 'C21 H18 N4 O5'
_chemical_formula_moiety 'C21 H18 N4 O5'
_chemical_formula_sum 'C21 H18 N4 O5'
_chemical_formula_weight 406.39
_chemical_name_systematic
;
(E)-N'-[3-Methoxy-2-(2-nitrobenzyloxy)benzylidene]isonicotinohydrazide
;
_space_group_IT_number 14
_symmetry_cell_setting monoclinic
_symmetry_space_group_name_Hall '-P 2ybc'
_symmetry_space_group_name_H-M 'P 1 21/c 1'
_atom_sites_solution_hydrogens geom
_atom_sites_solution_primary direct
_atom_sites_solution_secondary difmap
_audit_creation_method SHELXL-97
_cell_angle_alpha 90.00
_cell_angle_beta 96.355(4)
_cell_angle_gamma 90.00
_cell_formula_units_Z 8
_cell_length_a 7.8965(17)
_cell_length_b 26.120(6)
_cell_length_c 20.139(4)
_cell_measurement_reflns_used 2481
_cell_measurement_temperature 294(2)
_cell_measurement_theta_max 20.46
_cell_measurement_theta_min 2.55
_cell_volume 4128.3(15)
_computing_cell_refinement 'SAINT (Bruker, 1999)'
_computing_data_collection 'SMART (Bruker, 1999)'
_computing_data_reduction SAINT
_computing_molecular_graphics 'SHELXTL (Sheldrick, 1997b)'
_computing_publication_material SHELXTL
_computing_structure_refinement 'SHELXL97 (Sheldrick, 1997a)'
_computing_structure_solution 'SHELXS97 (Sheldrick, 1997a)'
_diffrn_ambient_temperature 294(2)
_diffrn_measured_fraction_theta_full 0.997
_diffrn_measured_fraction_theta_max 0.997
_diffrn_measurement_device_type 'Bruker SMART APEX CCD area-detector'
_diffrn_measurement_method '\f and \w'
_diffrn_radiation_monochromator graphite
_diffrn_radiation_source 'fine-focus sealed tube'
_diffrn_radiation_type MoK\a
_diffrn_radiation_wavelength 0.71073
_diffrn_reflns_av_R_equivalents 0.0818
_diffrn_reflns_av_sigmaI/netI 0.1141
_diffrn_reflns_limit_h_max 9
_diffrn_reflns_limit_h_min -7
_diffrn_reflns_limit_k_max 32
_diffrn_reflns_limit_k_min -31
_diffrn_reflns_limit_l_max 25
_diffrn_reflns_limit_l_min -24
_diffrn_reflns_number 23178
_diffrn_reflns_theta_full 26.39
_diffrn_reflns_theta_max 26.39
_diffrn_reflns_theta_min 1.28
_diffrn_standards_number 0
_exptl_absorpt_coefficient_mu 0.096
_exptl_absorpt_correction_T_max 0.989
_exptl_absorpt_correction_T_min 0.958
_exptl_absorpt_correction_type multi-scan
_exptl_absorpt_process_details '(SADABS; Sheldrick, 1996)'
_exptl_crystal_colour yellow
_exptl_crystal_density_diffrn 1.308
_exptl_crystal_density_method 'not measured'
_exptl_crystal_description block
_exptl_crystal_F_000 1696
_exptl_crystal_size_max 0.24
_exptl_crystal_size_mid 0.20
_exptl_crystal_size_min 0.12
_refine_diff_density_max 0.304
_refine_diff_density_min -0.224
_refine_ls_extinction_coef 0.0021(2)
_refine_ls_extinction_expression Fc^*^=kFc[1+0.001xFc^2^\l^3^/sin(2\q)]^-1/4^
_refine_ls_extinction_method SHELXL97
_refine_ls_goodness_of_fit_ref 1.006
_refine_ls_hydrogen_treatment constr
_refine_ls_matrix_type full
_refine_ls_number_parameters 544
_refine_ls_number_reflns 8411
_refine_ls_number_restraints 24
_refine_ls_restrained_S_all 1.021
_refine_ls_R_factor_all 0.1805
_refine_ls_R_factor_gt 0.0571
_refine_ls_shift/su_max 0.000
_refine_ls_shift/su_mean 0.000
_refine_ls_structure_factor_coef Fsqd
_refine_ls_weighting_details 'calc w=1/[\s^2^(Fo^2^)+(0.0359P)^2^] where P=(Fo^2^+2Fc^2^)/3'
_refine_ls_weighting_scheme calc
_refine_ls_wR_factor_gt 0.0974
_refine_ls_wR_factor_ref 0.1294
_reflns_number_gt 3364
_reflns_number_total 8411
_reflns_threshold_expression I>2\s(I)
_cod_data_source_file at2155.cif
_cod_data_source_block I
_cod_original_sg_symbol_H-M 'P 21/c'
_cod_database_code 2211263
_cod_database_fobs_code 2211263

loop_
_symmetry_equiv_pos_as_xyz
'x, y, z'
'-x, y+1/2, -z+1/2'
'-x, -y, -z'
'x, -y-1/2, z-1/2'

loop_
_atom_site_type_symbol
_atom_site_label
_atom_site_fract_x
_atom_site_fract_y
_atom_site_fract_z
_atom_site_U_iso_or_equiv
_atom_site_adp_type
_atom_site_calc_flag
_atom_site_refinement_flags
_atom_site_occupancy
O O1 0.8196(3) 0.26942(8) 0.68413(10) 0.0652(7) Uani d . 1
O O2 0.4569(2) 0.08248(7) 0.83831(9) 0.0456(5) Uani d . 1
O O3 0.6133(3) 0.01480(8) 0.92288(10) 0.0585(6) Uani d . 1
O O4 0.4972(3) 0.01273(11) 0.66114(12) 0.0980(9) Uani d U 1
O O5 0.3024(3) -0.02557(11) 0.59894(12) 0.0951(9) Uani d . 1
O O6 0.3025(3) 0.16367(8) 0.67614(10) 0.0632(6) Uani d . 1
O O7 0.0182(2) 0.35273(7) 0.84421(9) 0.0477(5) Uani d . 1
O O8 0.2060(3) 0.41903(8) 0.92201(10) 0.0621(6) Uani d . 1
O O9 0.0665(3) 0.41170(11) 0.66125(13) 0.1022(10) Uani d U 1
O O10 -0.1148(3) 0.45626(13) 0.60247(14) 0.1195(11) Uani d U 1
N N1 0.3406(5) 0.33658(14) 0.52378(19) 0.1019(12) Uani d U 1
N N2 0.5915(3) 0.23158(9) 0.72212(12) 0.0534(7) Uani d . 1
H H2A 0.4824 0.2287 0.7189 0.064 Uiso calc R 1
N N3 0.6925(3) 0.20473(9) 0.77072(12) 0.0473(6) Uani d . 1
N N4 0.3493(4) 0.00037(11) 0.64806(14) 0.0617(8) Uani d . 1
N N5 -0.2345(4) 0.10120(12) 0.54225(16) 0.0798(9) Uani d . 1
N N6 0.0928(3) 0.19941(9) 0.72860(12) 0.0517(7) Uani d . 1
H H6 -0.0148 0.2018 0.7314 0.062 Uiso calc R 1
N N7 0.2071(3) 0.22571(9) 0.77310(12) 0.0499(7) Uani d . 1
N N8 -0.0769(4) 0.42702(13) 0.64876(15) 0.0689(9) Uani d . 1
C C1 0.6138(5) 0.30784(13) 0.57236(18) 0.0745(11) Uani d . 1
H H1 0.7299 0.3056 0.5687 0.089 Uiso calc R 1
C C2 0.5068(7) 0.33169(16) 0.5232(2) 0.0958(14) Uani d . 1
H H2 0.5551 0.3453 0.4870 0.115 Uiso calc R 1
C C3 0.2779(5) 0.31736(16) 0.5765(2) 0.0983(14) Uani d . 1
H H3 0.1615 0.3206 0.5788 0.118 Uiso calc R 1
C C4 0.3741(4) 0.29266(13) 0.62858(19) 0.0759(11) Uani d . 1
H H4 0.3225 0.2797 0.6644 0.091 Uiso calc R 1
C C5 0.5476(4) 0.28745(11) 0.62678(16) 0.0528(8) Uani d . 1
C C6 0.6651(4) 0.26206(12) 0.68013(15) 0.0496(8) Uani d . 1
C C7 0.6118(4) 0.17208(11) 0.80196(14) 0.0462(8) Uani d . 1
H H7 0.4942 0.1696 0.7925 0.055 Uiso calc R 1
C C8 0.6995(3) 0.13841(12) 0.85235(14) 0.0416(8) Uani d . 1
C C9 0.8610(4) 0.14947(12) 0.88455(15) 0.0546(9) Uani d . 1
H H9 0.9156 0.1797 0.8751 0.066 Uiso calc R 1
C C10 0.9391(4) 0.11561(13) 0.93027(15) 0.0609(9) Uani d . 1
H H10 1.0463 0.1234 0.9518 0.073 Uiso calc R 1
C C11 0.8615(4) 0.07040(13) 0.94472(14) 0.0534(9) Uani d . 1
H H11 0.9166 0.0477 0.9755 0.064 Uiso calc R 1
C C12 0.7009(4) 0.05865(12) 0.91332(14) 0.0450(8) Uani d . 1
C C13 0.6207(3) 0.09302(12) 0.86820(13) 0.0413(8) Uani d . 1
C C14 0.6950(4) -0.02331(12) 0.96693(15) 0.0667(10) Uani d . 1
H H14A 0.7984 -0.0343 0.9504 0.100 Uiso calc R 1
H H14B 0.6201 -0.0521 0.9691 0.100 Uiso calc R 1
H H14C 0.7209 -0.0090 1.0108 0.100 Uiso calc R 1
C C15 0.4550(3) 0.05656(11) 0.77545(14) 0.0460(8) Uani d . 1
H H15A 0.5251 0.0260 0.7807 0.055 Uiso calc R 1
H H15B 0.5005 0.0787 0.7431 0.055 Uiso calc R 1
C C16 0.2734(3) 0.04227(10) 0.75147(14) 0.0409(7) Uani d . 1
C C17 0.1437(4) 0.05492(12) 0.78937(16) 0.0555(9) Uani d . 1
H H17 0.1699 0.0730 0.8290 0.067 Uiso calc R 1
C C18 -0.0235(4) 0.04148(14) 0.77001(19) 0.0696(11) Uani d . 1
H H18 -0.1077 0.0503 0.7968 0.084 Uiso calc R 1
C C19 -0.0666(4) 0.01508(13) 0.7115(2) 0.0688(10) Uani d . 1
H H19 -0.1796 0.0062 0.6987 0.083 Uiso calc R 1
C C20 0.0573(4) 0.00197(12) 0.67223(16) 0.0592(9) Uani d . 1
H H20 0.0299 -0.0160 0.6326 0.071 Uiso calc R 1
C C21 0.2240(4) 0.01588(11) 0.69246(15) 0.0445(8) Uani d . 1
C C22 0.0467(4) 0.13301(14) 0.57063(17) 0.0739(11) Uani d . 1
H H22 0.1539 0.1388 0.5571 0.089 Uiso calc R 1
C C23 -0.0804(5) 0.11098(16) 0.52733(19) 0.0939(14) Uani d . 1
H H23 -0.0550 0.1025 0.4847 0.113 Uiso calc R 1
C C24 -0.2660(4) 0.11431(13) 0.60323(19) 0.0687(10) Uani d . 1
H H24 -0.3747 0.1085 0.6153 0.082 Uiso calc R 1
C C25 -0.1466(4) 0.13609(12) 0.64982(16) 0.0581(9) Uani d . 1
H H25 -0.1750 0.1439 0.6923 0.070 Uiso calc R 1
C C26 0.0133(4) 0.14626(11) 0.63362(15) 0.0452(8) Uani d . 1
C C27 0.1504(4) 0.17012(12) 0.68097(15) 0.0463(8) Uani d . 1
C C28 0.1385(4) 0.25801(11) 0.80937(14) 0.0481(8) Uani d . 1
H H28 0.0204 0.2609 0.8054 0.058 Uiso calc R 1
C C29 0.2415(4) 0.29047(12) 0.85686(14) 0.0457(8) Uani d . 1
C C30 0.4017(4) 0.27567(13) 0.88693(16) 0.0647(10) Uani d . 1
H H30 0.4443 0.2435 0.8782 0.078 Uiso calc R 1
C C31 0.4963(4) 0.30842(14) 0.92915(16) 0.0699(10) Uani d . 1
H H31 0.6027 0.2982 0.9491 0.084 Uiso calc R 1
C C32 0.4354(4) 0.35669(14) 0.94247(15) 0.0606(9) Uani d . 1
H H32 0.5017 0.3787 0.9709 0.073 Uiso calc R 1
C C33 0.2768(4) 0.37230(12) 0.91384(14) 0.0477(8) Uani d . 1
C C34 0.1802(3) 0.33820(12) 0.87151(14) 0.0428(8) Uani d . 1
C C35 0.2993(4) 0.45431(12) 0.96661(16) 0.0777(11) Uani d . 1
H H35A 0.3141 0.4401 1.0108 0.117 Uiso calc R 1
H H35B 0.2375 0.4859 0.9671 0.117 Uiso calc R 1
H H35C 0.4089 0.4606 0.9518 0.117 Uiso calc R 1
C C36 0.0182(3) 0.37367(12) 0.77848(14) 0.0471(8) Uani d . 1
H H36A 0.0634 0.3488 0.7494 0.056 Uiso calc R 1
H H36B 0.0897 0.4039 0.7801 0.056 Uiso calc R 1
C C37 -0.1621(3) 0.38743(11) 0.75175(15) 0.0449(8) Uani d . 1
C C38 -0.2952(4) 0.37516(12) 0.78811(16) 0.0598(9) Uani d . 1
H H38 -0.2724 0.3581 0.8286 0.072 Uiso calc R 1
C C39 -0.4618(4) 0.38780(14) 0.7653(2) 0.0733(11) Uani d . 1
H H39 -0.5492 0.3789 0.7905 0.088 Uiso calc R 1
C C40 -0.4993(4) 0.41337(14) 0.7060(2) 0.0742(11) Uani d . 1
H H40 -0.6114 0.4219 0.6911 0.089 Uiso calc R 1
C C41 -0.3706(4) 0.42625(13) 0.66902(17) 0.0641(10) Uani d . 1
H H41 -0.3942 0.4439 0.6289 0.077 Uiso calc R 1
C C42 -0.2062(4) 0.41291(12) 0.69159(15) 0.0489(8) Uani d . 1

loop_
_atom_site_aniso_label
_atom_site_aniso_U_11
_atom_site_aniso_U_22
_atom_site_aniso_U_33
_atom_site_aniso_U_12
_atom_site_aniso_U_13
_atom_site_aniso_U_23
O1 0.0407(14) 0.0704(16) 0.0831(17) -0.0013(13) 0.0008(11) 0.0140(13)
O2 0.0336(11) 0.0631(14) 0.0390(12) 0.0021(10) -0.0011(9) -0.0039(10)
O3 0.0527(13) 0.0606(16) 0.0588(14) -0.0021(13) -0.0092(11) 0.0111(12)
O4 0.0555(16) 0.151(3) 0.0899(19) -0.0252(18) 0.0166(14) -0.0500(18)
O5 0.095(2) 0.132(2) 0.0575(17) -0.0245(18) 0.0048(14) -0.0382(17)
O6 0.0373(13) 0.0826(17) 0.0693(16) 0.0029(12) 0.0044(11) -0.0181(12)
O7 0.0367(12) 0.0613(14) 0.0443(13) 0.0034(11) 0.0014(9) -0.0014(11)
O8 0.0652(15) 0.0536(15) 0.0656(15) -0.0006(13) -0.0014(11) -0.0156(12)
O9 0.0584(17) 0.152(3) 0.099(2) 0.0232(18) 0.0219(15) 0.0517(18)
O10 0.108(2) 0.182(3) 0.0694(19) 0.028(2) 0.0108(16) 0.052(2)
N1 0.112(3) 0.097(3) 0.090(3) 0.017(3) -0.017(2) 0.026(2)
N2 0.0320(14) 0.0602(19) 0.0655(18) 0.0048(14) -0.0059(13) 0.0169(15)
N3 0.0380(15) 0.0523(17) 0.0499(17) 0.0072(14) -0.0033(13) 0.0059(14)
N4 0.063(2) 0.076(2) 0.0455(18) -0.0074(18) 0.0019(16) -0.0075(16)
N5 0.060(2) 0.111(3) 0.065(2) 0.001(2) -0.0092(17) -0.0292(19)
N6 0.0316(14) 0.0642(19) 0.0573(17) -0.0011(14) -0.0037(12) -0.0198(15)
N7 0.0392(15) 0.0564(18) 0.0507(17) 0.0003(14) -0.0102(13) -0.0117(14)
N8 0.061(2) 0.096(3) 0.0481(19) 0.006(2) -0.0026(17) 0.0111(17)
C1 0.078(3) 0.079(3) 0.067(3) 0.010(2) 0.011(2) 0.011(2)
C2 0.120(4) 0.097(3) 0.070(3) 0.012(3) 0.004(3) 0.025(2)
C3 0.071(3) 0.107(4) 0.111(4) 0.019(3) -0.017(3) 0.030(3)
C4 0.061(2) 0.074(3) 0.090(3) 0.009(2) -0.006(2) 0.028(2)
C5 0.052(2) 0.047(2) 0.058(2) 0.0048(18) -0.0045(17) 0.0041(17)
C6 0.044(2) 0.046(2) 0.058(2) 0.0018(18) 0.0026(17) -0.0025(17)
C7 0.0366(18) 0.052(2) 0.049(2) 0.0060(17) 0.0021(15) -0.0050(17)
C8 0.0376(18) 0.047(2) 0.0392(18) 0.0034(16) -0.0015(14) -0.0030(15)
C9 0.046(2) 0.060(2) 0.055(2) -0.0060(18) -0.0076(16) 0.0019(18)
C10 0.047(2) 0.074(3) 0.057(2) -0.008(2) -0.0144(17) 0.003(2)
C11 0.048(2) 0.063(2) 0.046(2) -0.0010(19) -0.0107(16) 0.0058(17)
C12 0.0414(19) 0.054(2) 0.0389(19) -0.0067(18) 0.0002(15) 0.0001(17)
C13 0.0314(17) 0.058(2) 0.0328(18) 0.0039(16) -0.0024(14) -0.0048(16)
C14 0.071(2) 0.067(2) 0.059(2) 0.002(2) -0.0060(18) 0.0106(19)
C15 0.0396(18) 0.054(2) 0.0439(19) -0.0003(16) 0.0016(14) -0.0052(16)
C16 0.0327(17) 0.0433(19) 0.0453(19) 0.0009(15) -0.0029(14) 0.0056(16)
C17 0.0326(18) 0.070(2) 0.063(2) 0.0037(18) 0.0013(16) -0.0074(18)
C18 0.036(2) 0.087(3) 0.086(3) 0.003(2) 0.0094(18) -0.008(2)
C19 0.038(2) 0.070(3) 0.095(3) -0.0010(19) -0.007(2) -0.005(2)
C20 0.054(2) 0.062(2) 0.058(2) -0.006(2) -0.0106(18) -0.0007(18)
C21 0.0412(19) 0.049(2) 0.043(2) -0.0022(17) 0.0011(16) 0.0035(16)
C22 0.044(2) 0.113(3) 0.065(3) 0.001(2) 0.0076(19) -0.027(2)
C23 0.066(3) 0.149(4) 0.065(3) 0.006(3) 0.000(2) -0.046(3)
C24 0.053(2) 0.082(3) 0.069(3) -0.010(2) -0.003(2) -0.013(2)
C25 0.051(2) 0.072(2) 0.050(2) -0.0081(19) 0.0005(17) -0.0119(18)
C26 0.0387(19) 0.048(2) 0.047(2) 0.0052(16) -0.0041(15) -0.0069(16)
C27 0.0389(19) 0.050(2) 0.048(2) 0.0048(17) -0.0017(16) -0.0019(16)
C28 0.0416(19) 0.051(2) 0.050(2) 0.0030(17) -0.0011(16) -0.0012(17)
C29 0.0406(18) 0.052(2) 0.0424(19) 0.0032(17) -0.0054(14) -0.0047(16)
C30 0.058(2) 0.062(2) 0.068(2) 0.013(2) -0.0178(18) -0.013(2)
C31 0.050(2) 0.081(3) 0.072(3) 0.012(2) -0.0223(18) -0.014(2)
C32 0.056(2) 0.068(3) 0.053(2) -0.005(2) -0.0152(17) -0.0141(19)
C33 0.050(2) 0.051(2) 0.040(2) -0.0005(19) -0.0014(16) -0.0046(17)
C34 0.0321(17) 0.058(2) 0.0375(18) 0.0023(17) 0.0000(14) 0.0005(16)
C35 0.097(3) 0.062(2) 0.073(3) -0.016(2) 0.003(2) -0.023(2)
C36 0.0378(18) 0.054(2) 0.049(2) 0.0032(16) 0.0041(15) 0.0020(17)
C37 0.0337(17) 0.046(2) 0.054(2) 0.0026(16) 0.0034(15) -0.0062(16)
C38 0.041(2) 0.071(2) 0.066(2) 0.0020(19) 0.0008(17) 0.0058(19)
C39 0.036(2) 0.095(3) 0.090(3) -0.004(2) 0.0105(19) 0.002(2)
C40 0.039(2) 0.094(3) 0.085(3) 0.009(2) -0.010(2) -0.001(2)
C41 0.053(2) 0.074(3) 0.061(2) 0.011(2) -0.0109(19) 0.001(2)
C42 0.044(2) 0.056(2) 0.047(2) 0.0006(17) 0.0025(17) -0.0006(17)

loop_
_atom_type_symbol
_atom_type_description
_atom_type_scat_dispersion_real
_atom_type_scat_dispersion_imag
_atom_type_scat_source
C C 0.0033 0.0016 'International Tables Vol C Tables 4.2.6.8 and 6.1.1.4'
H H 0.0000 0.0000 'International Tables Vol C Tables 4.2.6.8 and 6.1.1.4'
N N 0.0061 0.0033 'International Tables Vol C Tables 4.2.6.8 and 6.1.1.4'
O O 0.0106 0.0060 'International Tables Vol C Tables 4.2.6.8 and 6.1.1.4'

loop_
_geom_angle_atom_site_label_1
_geom_angle_atom_site_label_2
_geom_angle_atom_site_label_3
_geom_angle
C13 O2 C15 113.17(19)
C12 O3 C14 118.0(2)
C34 O7 C36 112.1(2)
C33 O8 C35 117.6(2)
C3 N1 C2 115.6(4)
C6 N2 N3 119.4(2)
C6 N2 H2A 120.3
N3 N2 H2A 120.3
C7 N3 N2 114.1(2)
O4 N4 O5 121.5(3)
O4 N4 C21 119.6(3)
O5 N4 C21 118.9(3)
C23 N5 C24 115.9(3)
C27 N6 N7 119.8(2)
C27 N6 H6 120.1
N7 N6 H6 120.1
C28 N7 N6 114.3(2)
O9 N8 O10 121.1(3)
O9 N8 C42 119.9(3)
O10 N8 C42 118.9(3)
C5 C1 C2 119.5(4)
C5 C1 H1 120.3
C2 C1 H1 120.3
N1 C2 C1 124.7(4)
N1 C2 H2 117.7
C1 C2 H2 117.7
N1 C3 C4 124.3(4)
N1 C3 H3 117.8
C4 C3 H3 117.8
C5 C4 C3 119.3(4)
C5 C4 H4 120.4
C3 C4 H4 120.4
C1 C5 C4 116.7(3)
C1 C5 C6 119.0(3)
C4 C5 C6 124.3(3)
O1 C6 N2 123.2(3)
O1 C6 C5 120.7(3)
N2 C6 C5 116.1(3)
N3 C7 C8 121.6(3)
N3 C7 H7 119.2
C8 C7 H7 119.2
C13 C8 C9 118.6(3)
C13 C8 C7 118.9(3)
C9 C8 C7 122.5(3)
C10 C9 C8 119.9(3)
C10 C9 H9 120.1
C8 C9 H9 120.1
C9 C10 C11 121.1(3)
C9 C10 H10 119.4
C11 C10 H10 119.4
C10 C11 C12 120.0(3)
C10 C11 H11 120.0
C12 C11 H11 120.0
O3 C12 C13 115.9(3)
O3 C12 C11 125.0(3)
C13 C12 C11 119.1(3)
C12 C13 O2 119.5(3)
C12 C13 C8 121.4(3)
O2 C13 C8 119.1(3)
O3 C14 H14A 109.5
O3 C14 H14B 109.5
H14A C14 H14B 109.5
O3 C14 H14C 109.5
H14A C14 H14C 109.5
H14B C14 H14C 109.5
O2 C15 C16 108.4(2)
O2 C15 H15A 110.0
C16 C15 H15A 110.0
O2 C15 H15B 110.0
C16 C15 H15B 110.0
H15A C15 H15B 108.4
C17 C16 C21 115.8(3)
C17 C16 C15 120.0(3)
C21 C16 C15 124.2(3)
C18 C17 C16 121.8(3)
C18 C17 H17 119.1
C16 C17 H17 119.1
C19 C18 C17 120.5(3)
C19 C18 H18 119.7
C17 C18 H18 119.7
C20 C19 C18 119.7(3)
C20 C19 H19 120.1
C18 C19 H19 120.1
C19 C20 C21 118.8(3)
C19 C20 H20 120.6
C21 C20 H20 120.6
C20 C21 C16 123.3(3)
C20 C21 N4 115.7(3)
C16 C21 N4 121.0(3)
C26 C22 C23 119.3(3)
C26 C22 H22 120.3
C23 C22 H22 120.3
N5 C23 C22 124.4(3)
N5 C23 H23 117.8
C22 C23 H23 117.8
N5 C24 C25 123.7(3)
N5 C24 H24 118.2
C25 C24 H24 118.2
C26 C25 C24 119.9(3)
C26 C25 H25 120.0
C24 C25 H25 120.0
C25 C26 C22 116.8(3)
C25 C26 C27 123.5(3)
C22 C26 C27 119.7(3)
O6 C27 N6 123.1(3)
O6 C27 C26 122.5(3)
N6 C27 C26 114.4(3)
N7 C28 C29 121.3(3)
N7 C28 H28 119.4
C29 C28 H28 119.4
C34 C29 C30 118.6(3)
C34 C29 C28 118.8(3)
C30 C29 C28 122.5(3)
C31 C30 C29 120.2(3)
C31 C30 H30 119.9
C29 C30 H30 119.9
C30 C31 C32 120.8(3)
C30 C31 H31 119.6
C32 C31 H31 119.6
C33 C32 C31 120.4(3)
C33 C32 H32 119.8
C31 C32 H32 119.8
O8 C33 C32 125.5(3)
O8 C33 C34 116.2(3)
C32 C33 C34 118.3(3)
C29 C34 O7 119.4(3)
C29 C34 C33 121.7(3)
O7 C34 C33 118.9(3)
O8 C35 H35A 109.5
O8 C35 H35B 109.5
H35A C35 H35B 109.5
O8 C35 H35C 109.5
H35A C35 H35C 109.5
H35B C35 H35C 109.5
O7 C36 C37 108.9(2)
O7 C36 H36A 109.9
C37 C36 H36A 109.9
O7 C36 H36B 109.9
C37 C36 H36B 109.9
H36A C36 H36B 108.3
C38 C37 C42 116.1(3)
C38 C37 C36 119.9(3)
C42 C37 C36 124.0(3)
C37 C38 C39 121.3(3)
C37 C38 H38 119.4
C39 C38 H38 119.4
C40 C39 C38 120.7(3)
C40 C39 H39 119.7
C38 C39 H39 119.7
C41 C40 C39 119.5(3)
C41 C40 H40 120.3
C39 C40 H40 120.3
C40 C41 C42 119.3(3)
C40 C41 H41 120.3
C42 C41 H41 120.3
C41 C42 C37 123.1(3)
C41 C42 N8 116.1(3)
C37 C42 N8 120.8(3)

loop_
_geom_bond_atom_site_label_1
_geom_bond_atom_site_label_2
_geom_bond_distance
O1 C6 1.229(3)
O2 C13 1.392(3)
O2 C15 1.434(3)
O3 C12 1.363(3)
O3 C14 1.438(3)
O4 N4 1.212(3)
O5 N4 1.222(3)
O6 C27 1.227(3)
O7 C34 1.389(3)
O7 C36 1.432(3)
O8 C33 1.360(3)
O8 C35 1.433(3)
O9 N8 1.201(3)
O10 N8 1.217(3)
N1 C3 1.319(5)
N1 C2 1.320(5)
N2 C6 1.340(4)
N2 N3 1.383(3)
N2 H2A 0.8600
N3 C7 1.272(3)
N4 C21 1.462(4)
N5 C23 1.310(4)
N5 C24 1.325(4)
N6 C27 1.345(3)
N6 N7 1.382(3)
N6 H6 0.8600
N7 C28 1.275(3)
N8 C42 1.455(4)
C1 C5 1.373(4)
C1 C2 1.377(5)
C1 H1 0.9300
C2 H2 0.9300
C3 C4 1.385(5)
C3 H3 0.9300
C4 C5 1.381(4)
C4 H4 0.9300
C5 C6 1.494(4)
C7 C8 1.458(4)
C7 H7 0.9300
C8 C13 1.392(4)
C8 C9 1.395(4)
C9 C10 1.373(4)
C9 H9 0.9300
C10 C11 1.377(4)
C10 H10 0.9300
C11 C12 1.387(4)
C11 H11 0.9300
C12 C13 1.380(4)
C14 H14A 0.9600
C14 H14B 0.9600
C14 H14C 0.9600
C15 C16 1.509(3)
C15 H15A 0.9700
C15 H15B 0.9700
C16 C17 1.383(4)
C16 C21 1.392(4)
C17 C18 1.380(4)
C17 H17 0.9300
C18 C19 1.375(4)
C18 H18 0.9300
C19 C20 1.368(4)
C19 H19 0.9300
C20 C21 1.383(4)
C20 H20 0.9300
C22 C26 1.368(4)
C22 C23 1.380(4)
C22 H22 0.9300
C23 H23 0.9300
C24 C25 1.377(4)
C24 H24 0.9300
C25 C26 1.365(4)
C25 H25 0.9300
C26 C27 1.497(4)
C28 C29 1.457(4)
C28 H28 0.9300
C29 C34 1.381(4)
C29 C30 1.395(4)
C30 C31 1.368(4)
C30 H30 0.9300
C31 C32 1.386(4)
C31 H31 0.9300
C32 C33 1.381(4)
C32 H32 0.9300
C33 C34 1.399(4)
C35 H35A 0.9600
C35 H35B 0.9600
C35 H35C 0.9600
C36 C37 1.508(4)
C36 H36A 0.9700
C36 H36B 0.9700
C37 C38 1.384(4)
C37 C42 1.392(4)
C38 C39 1.384(4)
C38 H38 0.9300
C39 C40 1.372(4)
C39 H39 0.9300
C40 C41 1.367(4)
C40 H40 0.9300
C41 C42 1.372(4)
C41 H41 0.9300

loop_
_geom_hbond_atom_site_label_D
_geom_hbond_atom_site_label_H
_geom_hbond_atom_site_label_A
_geom_hbond_site_symmetry_A
_geom_hbond_distance_DH
_geom_hbond_distance_HA
_geom_hbond_distance_DA
_geom_hbond_angle_DHA
_geom_hbond_publ_flag
N2 H2A O6 . 0.86 2.32 2.957(3) 131 yes
N2 H2A N7 . 0.86 2.54 3.314(3) 150 yes
N6 H6 O1 1_455 0.86 2.34 2.894(3) 123 yes
N6 H6 N3 1_455 0.86 2.53 3.365(3) 165 yes
C25 H25 N3 1_455 0.93 2.55 3.382(4) 150 yes
C40 H40 O9 1_455 0.93 2.56 3.448(4) 159 yes
C32 H32 N5 4_666 0.93 2.45 3.299(4) 151 yes
C14 H14C O10 4_666 0.96 2.54 3.445(4) 157 yes

loop_
_geom_torsion_atom_site_label_1
_geom_torsion_atom_site_label_2
_geom_torsion_atom_site_label_3
_geom_torsion_atom_site_label_4
_geom_torsion
C6 N2 N3 C7 -171.3(3)
C27 N6 N7 C28 170.0(3)
C3 N1 C2 C1 1.0(7)
C5 C1 C2 N1 -0.4(7)
C2 N1 C3 C4 -1.0(7)
N1 C3 C4 C5 0.4(6)
C2 C1 C5 C4 -0.3(5)
C2 C1 C5 C6 -179.4(3)
C3 C4 C5 C1 0.3(5)
C3 C4 C5 C6 179.4(3)
N3 N2 C6 O1 -3.3(5)
N3 N2 C6 C5 176.8(2)
C1 C5 C6 O1 17.1(5)
C4 C5 C6 O1 -162.0(3)
C1 C5 C6 N2 -163.0(3)
C4 C5 C6 N2 17.9(5)
N2 N3 C7 C8 176.6(2)
N3 C7 C8 C13 -158.1(3)
N3 C7 C8 C9 20.7(4)
C13 C8 C9 C10 0.6(4)
C7 C8 C9 C10 -178.2(3)
C8 C9 C10 C11 0.6(5)
C9 C10 C11 C12 -0.6(5)
C14 O3 C12 C13 177.0(3)
C14 O3 C12 C11 -2.4(4)
C10 C11 C12 O3 178.9(3)
C10 C11 C12 C13 -0.6(4)
O3 C12 C13 O2 2.9(4)
C11 C12 C13 O2 -177.6(2)
O3 C12 C13 C8 -177.7(2)
C11 C12 C13 C8 1.8(4)
C15 O2 C13 C12 -92.8(3)
C15 O2 C13 C8 87.8(3)
C9 C8 C13 C12 -1.8(4)
C7 C8 C13 C12 177.1(3)
C9 C8 C13 O2 177.6(2)
C7 C8 C13 O2 -3.6(4)
C13 O2 C15 C16 174.1(2)
O2 C15 C16 C17 0.2(4)
O2 C15 C16 C21 -179.0(2)
C21 C16 C17 C18 0.8(5)
C15 C16 C17 C18 -178.4(3)
C16 C17 C18 C19 -0.4(5)
C17 C18 C19 C20 0.1(5)
C18 C19 C20 C21 -0.2(5)
C19 C20 C21 C16 0.7(5)
C19 C20 C21 N4 179.8(3)
C17 C16 C21 C20 -1.0(4)
C15 C16 C21 C20 178.2(3)
C17 C16 C21 N4 180.0(3)
C15 C16 C21 N4 -0.8(4)
O4 N4 C21 C20 177.4(3)
O5 N4 C21 C20 -3.8(4)
O4 N4 C21 C16 -3.5(4)
O5 N4 C21 C16 175.4(3)
C24 N5 C23 C22 0.6(6)
C26 C22 C23 N5 -0.4(6)
C23 N5 C24 C25 -1.1(6)
N5 C24 C25 C26 1.4(5)
C24 C25 C26 C22 -1.1(5)
C24 C25 C26 C27 179.6(3)
C23 C22 C26 C25 0.6(5)
C23 C22 C26 C27 179.9(3)
N7 N6 C27 O6 2.9(5)
N7 N6 C27 C26 -176.5(2)
C25 C26 C27 O6 154.6(3)
C22 C26 C27 O6 -24.7(5)
C25 C26 C27 N6 -26.0(4)
C22 C26 C27 N6 154.8(3)
N6 N7 C28 C29 -177.4(2)
N7 C28 C29 C34 150.3(3)
N7 C28 C29 C30 -28.1(5)
C34 C29 C30 C31 -1.1(5)
C28 C29 C30 C31 177.4(3)
C29 C30 C31 C32 -0.3(5)
C30 C31 C32 C33 0.8(5)
C35 O8 C33 C32 -3.3(4)
C35 O8 C33 C34 178.2(3)
C31 C32 C33 O8 -178.3(3)
C31 C32 C33 C34 0.1(5)
C30 C29 C34 O7 -177.4(3)
C28 C29 C34 O7 4.2(4)
C30 C29 C34 C33 2.0(4)
C28 C29 C34 C33 -176.5(3)
C36 O7 C34 C29 -84.8(3)
C36 O7 C34 C33 95.8(3)
O8 C33 C34 C29 177.1(3)
C32 C33 C34 C29 -1.6(4)
O8 C33 C34 O7 -3.6(4)
C32 C33 C34 O7 177.8(3)
C34 O7 C36 C37 178.8(2)
O7 C36 C37 C38 -5.2(4)
O7 C36 C37 C42 174.0(3)
C42 C37 C38 C39 -0.1(5)
C36 C37 C38 C39 179.2(3)
C37 C38 C39 C40 -0.6(5)
C38 C39 C40 C41 0.3(6)
C39 C40 C41 C42 0.6(5)
C40 C41 C42 C37 -1.3(5)
C40 C41 C42 N8 178.8(3)
C38 C37 C42 C41 1.0(5)
C36 C37 C42 C41 -178.2(3)
C38 C37 C42 N8 -179.1(3)
C36 C37 C42 N8 1.7(5)
O9 N8 C42 C41 -171.6(3)
O10 N8 C42 C41 11.8(5)
O9 N8 C42 C37 8.4(5)
O10 N8 C42 C37 -168.2(3)
